data_4069462
loop_
_publ_author_name
'Tauchman, Ji\<r\'i'
'C\'isa\<rov\'a, Ivana'
'\<St\<epni\<cka, Petr'

_publ_section_title
;
 Phosphinoferrocenyl Carboxamides Bearing Glycine Pendant Groups:
 Synthesis, Palladium(II) Complexes, and Catalytic Use in Polar and
 Aqueous Reaction Media
;
_journal_issue 11
_journal_name_full Organometallics
_journal_page_first 3288
_journal_paper_doi 10.1021/om900209j
_journal_volume 28
_journal_year 2009
_chemical_formula_moiety 'C50 H46 Cl2 Fe2 N4 O4 P2 Pd, 4 (C2 H4 O2)'
_chemical_formula_sum 'C58 H62 Cl2 Fe2 N4 O12 P2 Pd'
_chemical_formula_weight 1358.06
_chemical_name_systematic
; 
 ? 
;
_space_group_IT_number 2
_symmetry_cell_setting triclinic
_symmetry_space_group_name_Hall '-P 1'
_symmetry_space_group_name_H-M 'P -1'
_atom_sites_solution_hydrogens mixed
_atom_sites_solution_primary direct
_atom_sites_solution_secondary difmap
_audit_creation_method SHELXL-97
_cell_angle_alpha 103.067(3)
_cell_angle_beta 93.042(2)
_cell_angle_gamma 111.947(2)
_cell_formula_units_Z 1
_cell_length_a 9.4105(4)
_cell_length_b 9.7835(3)
_cell_length_c 17.7049(8)
_cell_measurement_reflns_used 6427
_cell_measurement_temperature 150(2)
_cell_measurement_theta_max 27.48
_cell_measurement_theta_min 1.00
_cell_volume 1455.60(11)
_computing_cell_refinement 'HKL Scalepack (Otwinowski & Minor, 1997)'
_computing_data_collection 'Collect (Nonius BV, 1997-2000)'
_computing_data_reduction 'HKL Denzo and Scalepack (Otwinowski & Minor, 1997)'
_computing_molecular_graphics 'PLATON (Spek, 2001)'
_computing_structure_refinement 'SHELXL-97 (Sheldrick, 1997)'
_computing_structure_solution 'SIR97 (Altomare et al., 1994)'
_diffrn_ambient_temperature 150(2)
_diffrn_detector_area_resol_mean 9.091
_diffrn_measured_fraction_theta_full 0.996
_diffrn_measured_fraction_theta_max 0.996
_diffrn_measurement_device_type KappaCCD
_diffrn_measurement_method '\w and \p scans to fill the Ewald sphere'
_diffrn_radiation_monochromator 'horizontally mounted graphite crystal'
_diffrn_radiation_source 'fine-focus sealed tube'
_diffrn_radiation_type MoK\a
_diffrn_radiation_wavelength 0.71073
_diffrn_reflns_av_R_equivalents 0.0431
_diffrn_reflns_av_sigmaI/netI 0.0656
_diffrn_reflns_limit_h_max 12
_diffrn_reflns_limit_h_min -12
_diffrn_reflns_limit_k_max 12
_diffrn_reflns_limit_k_min -12
_diffrn_reflns_limit_l_max 22
_diffrn_reflns_limit_l_min -22
_diffrn_reflns_number 26875
_diffrn_reflns_theta_full 27.49
_diffrn_reflns_theta_max 27.49
_diffrn_reflns_theta_min 2.32
_diffrn_standards_number 0
_exptl_absorpt_coefficient_mu 1.009
_exptl_absorpt_correction_type none
_exptl_crystal_colour orange
_exptl_crystal_density_diffrn 1.549
_exptl_crystal_density_method 'not measured'
_exptl_crystal_description 'thin plate'
_exptl_crystal_F_000 696
_exptl_crystal_size_max 0.20
_exptl_crystal_size_mid 0.15
_exptl_crystal_size_min 0.03
_refine_diff_density_max 0.470
_refine_diff_density_min -0.626
_refine_diff_density_rms 0.086
_refine_ls_extinction_method none
_refine_ls_goodness_of_fit_ref 1.026
_refine_ls_hydrogen_treatment constr
_refine_ls_matrix_type full
_refine_ls_number_parameters 374
_refine_ls_number_reflns 6660
_refine_ls_number_restraints 0
_refine_ls_restrained_S_all 1.026
_refine_ls_R_factor_all 0.0784
_refine_ls_R_factor_gt 0.0413
_refine_ls_shift/su_max 0.000
_refine_ls_shift/su_mean 0.000
_refine_ls_structure_factor_coef Fsqd
_refine_ls_weighting_details 'calc w=1/[\s^2^(Fo^2^)+(0.0250P)^2^+1.5138P] where P=(Fo^2^+2Fc^2^)/3'
_refine_ls_weighting_scheme calc
_refine_ls_wR_factor_gt 0.0765
_refine_ls_wR_factor_ref 0.0878
_reflns_number_gt 4649
_reflns_number_total 6660
_reflns_threshold_expression >2sigma(I)
_cod_data_source_file om900209j_si_002.cif
_cod_data_source_block jt68
_cod_depositor_comments
;
The following automatic conversions were performed:
'_atom_site_symetry_multiplicity' tag replaced with
'_atom_site_symmetry_multiplicity'.

Automatic conversion script
Id: cif_correct_tags 1440 2010-10-19 06:21:57Z saulius 

The following automatic conversions were performed:

'_atom_sites_solution_hydrogens' value 'geom+difmap' was changed to
'mixed'.

Automatic conversion script
Id: cif_fix_values 6452 2018-10-05 10:23:21Z andrius 
;
_cod_original_cell_volume 1455.60(10)
_cod_original_sg_symbol_H-M P-1
_cod_database_code 4069462

loop_
_symmetry_equiv_pos_as_xyz
'x, y, z'
'-x, -y, -z'

loop_
_atom_site_label
_atom_site_type_symbol
_atom_site_fract_x
_atom_site_fract_y
_atom_site_fract_z
_atom_site_U_iso_or_equiv
_atom_site_adp_type
_atom_site_occupancy
_atom_site_symmetry_multiplicity
_atom_site_calc_flag
_atom_site_refinement_flags
Pd Pd 0.0000 0.0000 0.0000 0.02255(10) Uani 1 2 d S
Cl Cl -0.21233(9) -0.04740(10) 0.06384(5) 0.0371(2) Uani 1 1 d .
Fe Fe 0.32822(5) 0.05754(5) 0.20787(3) 0.02574(12) Uani 1 1 d .
P P 0.15399(9) 0.22022(8) 0.09805(5) 0.02183(18) Uani 1 1 d .
O1 O 0.5327(3) 0.0213(3) 0.39092(14) 0.0406(6) Uani 1 1 d .
O2 O 0.6261(3) 0.4224(3) 0.44726(15) 0.0454(7) Uani 1 1 d .
N1 N 0.3788(3) 0.1455(3) 0.42594(16) 0.0333(7) Uani 1 1 d .
H1N H 0.3041 0.1732 0.4143 0.039(11) Uiso 1 1 d R
N2 N 0.6810(4) 0.4500(4) 0.57692(18) 0.0460(8) Uani 1 1 d .
H2N H 0.7401 0.5499 0.5914 0.081(16) Uiso 1 1 d R
H3N H 0.6463 0.4003 0.6170 0.055(12) Uiso 1 1 d R
C1 C 0.3211(3) 0.2097(3) 0.14736(18) 0.0238(7) Uani 1 1 d .
C2 C 0.3910(3) 0.2875(3) 0.22756(19) 0.0264(7) Uani 1 1 d .
H2 H 0.3553 0.3479 0.2634 0.032 Uiso 1 1 calc R
C3 C 0.5230(4) 0.2566(4) 0.2426(2) 0.0339(8) Uani 1 1 d .
H3 H 0.5893 0.2932 0.2901 0.041 Uiso 1 1 calc R
C4 C 0.5377(4) 0.1602(4) 0.1732(2) 0.0369(9) Uani 1 1 d .
H4 H 0.6152 0.1230 0.1672 0.044 Uiso 1 1 calc R
C5 C 0.4135(4) 0.1304(4) 0.1144(2) 0.0314(8) Uani 1 1 d .
H5 H 0.3952 0.0698 0.0633 0.038 Uiso 1 1 calc R
C6 C 0.3090(4) -0.0356(3) 0.29996(19) 0.0299(7) Uani 1 1 d .
C7 C 0.3383(4) -0.1317(4) 0.23380(19) 0.0333(8) Uani 1 1 d .
H7 H 0.4228 -0.1592 0.2320 0.040 Uiso 1 1 calc R
C8 C 0.2154(4) -0.1768(3) 0.1718(2) 0.0341(8) Uani 1 1 d .
H8 H 0.2053 -0.2399 0.1221 0.041 Uiso 1 1 calc R
C9 C 0.1109(4) -0.1107(3) 0.19747(19) 0.0303(8) Uani 1 1 d .
H9 H 0.0208 -0.1223 0.1676 0.036 Uiso 1 1 calc R
C10 C 0.1661(4) -0.0232(4) 0.27675(19) 0.0306(8) Uani 1 1 d .
H10 H 0.1188 0.0319 0.3079 0.037 Uiso 1 1 calc R
C11 C 0.4159(4) 0.0453(4) 0.3747(2) 0.0307(8) Uani 1 1 d .
C12 C 0.0690(3) 0.2938(3) 0.18028(18) 0.0236(7) Uani 1 1 d .
C13 C -0.0165(3) 0.1969(4) 0.22275(19) 0.0278(7) Uani 1 1 d .
H13 H -0.0332 0.0940 0.2083 0.033 Uiso 1 1 calc R
C14 C -0.0772(4) 0.2525(4) 0.2866(2) 0.0351(8) Uani 1 1 d .
H14 H -0.1351 0.1866 0.3145 0.042 Uiso 1 1 calc R
C15 C -0.0523(4) 0.4038(4) 0.3087(2) 0.0401(9) Uani 1 1 d .
H15 H -0.0936 0.4406 0.3515 0.048 Uiso 1 1 calc R
C16 C 0.0340(4) 0.5023(4) 0.2677(2) 0.0405(9) Uani 1 1 d .
H16 H 0.0521 0.6055 0.2833 0.049 Uiso 1 1 calc R
C17 C 0.0937(4) 0.4473(4) 0.2033(2) 0.0318(8) Uani 1 1 d .
H17 H 0.1505 0.5136 0.1754 0.038 Uiso 1 1 calc R
C18 C 0.2308(4) 0.3812(3) 0.05559(18) 0.0267(7) Uani 1 1 d .
C19 C 0.3751(4) 0.4993(4) 0.0849(2) 0.0354(8) Uani 1 1 d .
H19 H 0.4378 0.4958 0.1262 0.043 Uiso 1 1 calc R
C20 C 0.4254(5) 0.6225(4) 0.0523(3) 0.0474(10) Uani 1 1 d .
H20 H 0.5227 0.7009 0.0714 0.057 Uiso 1 1 calc R
C21 C 0.3320(5) 0.6291(5) -0.0081(3) 0.0527(12) Uani 1 1 d .
H21 H 0.3654 0.7128 -0.0291 0.063 Uiso 1 1 calc R
C22 C 0.1903(5) 0.5130(4) -0.0372(2) 0.0494(11) Uani 1 1 d .
H22 H 0.1278 0.5172 -0.0783 0.059 Uiso 1 1 calc R
C23 C 0.1395(4) 0.3892(4) -0.0056(2) 0.0356(8) Uani 1 1 d .
H23 H 0.0429 0.3105 -0.0258 0.043 Uiso 1 1 calc R
C24 C 0.4669(4) 0.2262(4) 0.5030(2) 0.0353(8) Uani 1 1 d .
H24A H 0.5079 0.1605 0.5218 0.042 Uiso 1 1 calc R
H24B H 0.3976 0.2468 0.5383 0.042 Uiso 1 1 calc R
C25 C 0.5998(4) 0.3755(4) 0.5066(2) 0.0349(8) Uani 1 1 d .
O81 O 0.5099(3) 0.6591(3) 0.30382(15) 0.0428(6) Uani 1 1 d .
O82 O 0.6964(3) 0.8864(3) 0.31484(16) 0.0487(7) Uani 1 1 d .
H8O H 0.6104 0.9221 0.3203 0.099(18) Uiso 1 1 d R
C81 C 0.6360(4) 0.7352(4) 0.2906(2) 0.0359(8) Uani 1 1 d .
C82 C 0.7363(4) 0.6729(4) 0.2453(3) 0.0506(11) Uani 1 1 d .
H82A H 0.6941 0.5637 0.2356 0.076 Uiso 1 1 calc R
H82B H 0.8387 0.7153 0.2747 0.076 Uiso 1 1 calc R
H82C H 0.7411 0.6993 0.1962 0.076 Uiso 1 1 calc R
O91 O 0.1130(3) 0.2326(3) 0.43986(16) 0.0472(7) Uani 1 1 d .
O92 O 0.1353(3) 0.3464(3) 0.56526(17) 0.0604(8) Uani 1 1 d .
H9O H 0.2213 0.4216 0.5526 0.11(2) Uiso 1 1 d R
C91 C 0.0581(4) 0.2417(4) 0.5000(2) 0.0429(9) Uani 1 1 d .
C92 C -0.0973(5) 0.1355(5) 0.5093(3) 0.0712(14) Uani 1 1 d .
H92A H -0.1381 0.0497 0.4638 0.107 Uiso 1 1 calc R
H92B H -0.1659 0.1879 0.5152 0.107 Uiso 1 1 calc R
H92C H -0.0881 0.1003 0.5550 0.107 Uiso 1 1 calc R

loop_
_atom_site_aniso_label
_atom_site_aniso_U_11
_atom_site_aniso_U_22
_atom_site_aniso_U_33
_atom_site_aniso_U_23
_atom_site_aniso_U_13
_atom_site_aniso_U_12
Pd 0.02005(18) 0.01940(18) 0.0237(2) 0.00345(14) 0.00348(14) 0.00422(14)
Cl 0.0250(4) 0.0394(5) 0.0322(5) -0.0001(4) 0.0083(4) 0.0018(4)
Fe 0.0273(3) 0.0234(2) 0.0262(3) 0.0067(2) 0.0030(2) 0.0098(2)
P 0.0217(4) 0.0183(4) 0.0229(4) 0.0050(3) 0.0022(3) 0.0055(3)
O1 0.0488(16) 0.0372(14) 0.0345(15) 0.0039(11) -0.0051(12) 0.0204(12)
O2 0.0532(16) 0.0369(14) 0.0321(15) 0.0082(12) 0.0043(12) 0.0033(12)
N1 0.0360(16) 0.0323(16) 0.0286(16) 0.0049(13) 0.0002(13) 0.0128(13)
N2 0.0489(19) 0.0406(19) 0.0297(18) 0.0052(15) -0.0030(15) 0.0006(16)
C1 0.0245(16) 0.0189(15) 0.0282(18) 0.0110(13) 0.0060(13) 0.0060(13)
C2 0.0263(17) 0.0164(15) 0.0294(18) 0.0041(13) -0.0019(14) 0.0029(13)
C3 0.0268(18) 0.0302(18) 0.037(2) 0.0125(16) -0.0022(15) 0.0015(15)
C4 0.0212(17) 0.047(2) 0.051(2) 0.0279(19) 0.0105(16) 0.0134(16)
C5 0.0292(18) 0.0399(19) 0.0295(19) 0.0148(16) 0.0097(15) 0.0147(15)
C6 0.0382(19) 0.0225(16) 0.0286(18) 0.0105(14) 0.0029(15) 0.0099(15)
C7 0.047(2) 0.0253(17) 0.0290(19) 0.0040(14) -0.0017(16) 0.0186(16)
C8 0.047(2) 0.0183(16) 0.0299(19) 0.0032(14) -0.0032(16) 0.0085(15)
C9 0.0316(18) 0.0217(16) 0.0303(19) 0.0075(14) 0.0016(15) 0.0027(14)
C10 0.0315(18) 0.0233(16) 0.0277(18) 0.0077(14) 0.0055(15) -0.0001(14)
C11 0.040(2) 0.0235(17) 0.0293(19) 0.0126(15) 0.0038(15) 0.0100(15)
C12 0.0218(15) 0.0237(16) 0.0232(17) 0.0024(13) 0.0004(13) 0.0092(13)
C13 0.0268(17) 0.0254(17) 0.0286(18) 0.0048(14) 0.0030(14) 0.0089(14)
C14 0.0300(18) 0.042(2) 0.031(2) 0.0081(16) 0.0053(15) 0.0125(16)
C15 0.036(2) 0.045(2) 0.035(2) -0.0024(17) 0.0044(17) 0.0198(18)
C16 0.044(2) 0.0303(19) 0.046(2) -0.0007(17) 0.0029(18) 0.0192(17)
C17 0.0354(19) 0.0238(17) 0.035(2) 0.0050(15) 0.0039(15) 0.0123(15)
C18 0.0294(17) 0.0250(16) 0.0253(18) 0.0069(14) 0.0074(14) 0.0099(14)
C19 0.0312(18) 0.0264(18) 0.048(2) 0.0133(16) 0.0102(16) 0.0078(15)
C20 0.047(2) 0.0286(19) 0.069(3) 0.0201(19) 0.029(2) 0.0099(18)
C21 0.075(3) 0.039(2) 0.065(3) 0.036(2) 0.041(3) 0.029(2)
C22 0.079(3) 0.049(2) 0.040(2) 0.025(2) 0.017(2) 0.038(2)
C23 0.044(2) 0.0340(19) 0.031(2) 0.0115(16) 0.0027(16) 0.0164(17)
C24 0.044(2) 0.0324(19) 0.0252(19) 0.0046(15) 0.0030(16) 0.0119(16)
C25 0.039(2) 0.0343(19) 0.030(2) 0.0067(16) 0.0040(16) 0.0152(16)
O81 0.0415(15) 0.0341(14) 0.0465(16) 0.0085(12) 0.0147(12) 0.0081(12)
O82 0.0385(15) 0.0330(14) 0.066(2) 0.0085(13) 0.0059(13) 0.0078(12)
C81 0.038(2) 0.0303(19) 0.033(2) 0.0057(16) -0.0021(16) 0.0085(17)
C82 0.039(2) 0.043(2) 0.067(3) 0.012(2) 0.015(2) 0.0130(18)
O91 0.0457(15) 0.0458(16) 0.0427(17) 0.0066(13) 0.0079(13) 0.0127(13)
O92 0.0640(19) 0.0467(17) 0.0500(19) 0.0018(14) 0.0252(15) 0.0038(15)
C91 0.043(2) 0.039(2) 0.041(2) 0.0052(18) 0.0083(19) 0.0130(18)
C92 0.051(3) 0.064(3) 0.080(4) 0.017(3) 0.018(3) 0.002(2)

loop_
_atom_type_symbol
_atom_type_description
_atom_type_scat_dispersion_real
_atom_type_scat_dispersion_imag
_atom_type_scat_source
C C 0.0033 0.0016 'International Tables Vol C Tables 4.2.6.8 and 6.1.1.4'
H H 0.0000 0.0000 'International Tables Vol C Tables 4.2.6.8 and 6.1.1.4'
P P 0.1023 0.0942 'International Tables Vol C Tables 4.2.6.8 and 6.1.1.4'
Fe Fe 0.3463 0.8444 'International Tables Vol C Tables 4.2.6.8 and 6.1.1.4'
O O 0.0106 0.0060 'International Tables Vol C Tables 4.2.6.8 and 6.1.1.4'
Pd Pd -0.9988 1.0072 'International Tables Vol C Tables 4.2.6.8 and 6.1.1.4'
Cl Cl 0.1484 0.1585 'International Tables Vol C Tables 4.2.6.8 and 6.1.1.4'
N N 0.0061 0.0033 'International Tables Vol C Tables 4.2.6.8 and 6.1.1.4'

loop_
_geom_angle_atom_site_label_1
_geom_angle_atom_site_label_2
_geom_angle_atom_site_label_3
_geom_angle
_geom_angle_site_symmetry_1
_geom_angle_site_symmetry_3
Cl Pd Cl 180.00(4) 2 .
Cl Pd P 86.33(3) 2 .
Cl Pd P 93.67(3) . .
Cl Pd P 93.67(3) 2 2
Cl Pd P 86.33(3) . 2
P Pd P 180.00(6) . 2
C6 Fe C5 159.57(13) . .
C6 Fe C1 156.54(13) . .
C5 Fe C1 41.18(12) . .
C6 Fe C7 41.37(13) . .
C5 Fe C7 122.88(14) . .
C1 Fe C7 161.80(13) . .
C6 Fe C2 119.60(13) . .
C5 Fe C2 68.92(14) . .
C1 Fe C2 41.27(12) . .
C7 Fe C2 153.51(13) . .
C6 Fe C10 41.50(13) . .
C5 Fe C10 157.60(13) . .
C1 Fe C10 122.49(13) . .
C7 Fe C10 69.27(14) . .
C2 Fe C10 109.13(13) . .
C6 Fe C4 122.13(14) . .
C5 Fe C4 40.64(13) . .
C1 Fe C4 68.81(12) . .
C7 Fe C4 104.30(14) . .
C2 Fe C4 68.28(14) . .
C10 Fe C4 161.08(14) . .
C6 Fe C3 105.23(13) . .
C5 Fe C3 68.42(14) . .
C1 Fe C3 68.72(13) . .
C7 Fe C3 117.67(14) . .
C2 Fe C3 40.33(13) . .
C10 Fe C3 125.46(14) . .
C4 Fe C3 40.49(14) . .
C6 Fe C9 68.82(13) . .
C5 Fe C9 122.20(13) . .
C1 Fe C9 110.56(12) . .
C7 Fe C9 68.23(14) . .
C2 Fe C9 128.72(13) . .
C10 Fe C9 40.56(12) . .
C4 Fe C9 155.14(15) . .
C3 Fe C9 164.15(14) . .
C6 Fe C8 68.58(13) . .
C5 Fe C8 107.80(14) . .
C1 Fe C8 127.02(13) . .
C7 Fe C8 40.41(13) . .
C2 Fe C8 165.37(13) . .
C10 Fe C8 68.12(14) . .
C4 Fe C8 119.17(15) . .
C3 Fe C8 153.12(14) . .
C9 Fe C8 40.01(13) . .
C1 P C18 105.51(14) . .
C1 P C12 102.36(14) . .
C18 P C12 102.92(14) . .
C1 P Pd 114.72(10) . .
C18 P Pd 109.79(11) . .
C12 P Pd 120.03(10) . .
C11 N1 C24 122.7(3) . .
C11 N1 H1N 123.1 . .
C24 N1 H1N 114.1 . .
C25 N2 H2N 124.2 . .
C25 N2 H3N 114.4 . .
H2N N2 H3N 118.1 . .
C5 C1 C2 106.9(3) . .
C5 C1 P 127.5(2) . .
C2 C1 P 125.5(2) . .
C5 C1 Fe 69.22(17) . .
C2 C1 Fe 69.42(16) . .
P C1 Fe 128.61(15) . .
C3 C2 C1 108.3(3) . .
C3 C2 Fe 70.20(18) . .
C1 C2 Fe 69.31(16) . .
C3 C2 H2 125.9 . .
C1 C2 H2 125.9 . .
Fe C2 H2 126.2 . .
C2 C3 C4 108.5(3) . .
C2 C3 Fe 69.47(17) . .
C4 C3 Fe 69.74(19) . .
C2 C3 H3 125.8 . .
C4 C3 H3 125.8 . .
Fe C3 H3 126.6 . .
C5 C4 C3 108.1(3) . .
C5 C4 Fe 69.08(18) . .
C3 C4 Fe 69.76(18) . .
C5 C4 H4 126.0 . .
C3 C4 H4 126.0 . .
Fe C4 H4 126.8 . .
C4 C5 C1 108.3(3) . .
C4 C5 Fe 70.28(19) . .
C1 C5 Fe 69.60(17) . .
C4 C5 H5 125.9 . .
C1 C5 H5 125.9 . .
Fe C5 H5 125.8 . .
C7 C6 C10 107.5(3) . .
C7 C6 C11 124.8(3) . .
C10 C6 C11 127.5(3) . .
C7 C6 Fe 69.83(18) . .
C10 C6 Fe 69.88(17) . .
C11 C6 Fe 121.4(2) . .
C8 C7 C6 107.6(3) . .
C8 C7 Fe 70.54(18) . .
C6 C7 Fe 68.80(17) . .
C8 C7 H7 126.2 . .
C6 C7 H7 126.2 . .
Fe C7 H7 126.0 . .
C9 C8 C7 108.9(3) . .
C9 C8 Fe 69.95(18) . .
C7 C8 Fe 69.05(18) . .
C9 C8 H8 125.5 . .
C7 C8 H8 125.5 . .
Fe C8 H8 127.1 . .
C8 C9 C10 108.5(3) . .
C8 C9 Fe 70.04(18) . .
C10 C9 Fe 69.14(17) . .
C8 C9 H9 125.7 . .
C10 C9 H9 125.7 . .
Fe C9 H9 126.7 . .
C9 C10 C6 107.4(3) . .
C9 C10 Fe 70.30(18) . .
C6 C10 Fe 68.62(18) . .
C9 C10 H10 126.3 . .
C6 C10 H10 126.3 . .
Fe C10 H10 126.4 . .
O1 C11 N1 120.8(3) . .
O1 C11 C6 122.7(3) . .
N1 C11 C6 116.4(3) . .
C13 C12 C17 118.8(3) . .
C13 C12 P 120.0(2) . .
C17 C12 P 121.1(2) . .
C14 C13 C12 120.5(3) . .
C14 C13 H13 119.8 . .
C12 C13 H13 119.8 . .
C15 C14 C13 120.2(3) . .
C15 C14 H14 119.9 . .
C13 C14 H14 119.9 . .
C14 C15 C16 120.1(3) . .
C14 C15 H15 119.9 . .
C16 C15 H15 119.9 . .
C15 C16 C17 120.0(3) . .
C15 C16 H16 120.0 . .
C17 C16 H16 120.0 . .
C16 C17 C12 120.4(3) . .
C16 C17 H17 119.8 . .
C12 C17 H17 119.8 . .
C23 C18 C19 119.0(3) . .
C23 C18 P 118.7(2) . .
C19 C18 P 122.2(2) . .
C20 C19 C18 119.8(3) . .
C20 C19 H19 120.1 . .
C18 C19 H19 120.1 . .
C21 C20 C19 120.2(4) . .
C21 C20 H20 119.9 . .
C19 C20 H20 119.9 . .
C22 C21 C20 120.1(3) . .
C22 C21 H21 120.0 . .
C20 C21 H21 120.0 . .
C21 C22 C23 120.2(4) . .
C21 C22 H22 119.9 . .
C23 C22 H22 119.9 . .
C22 C23 C18 120.6(3) . .
C22 C23 H23 119.7 . .
C18 C23 H23 119.7 . .
N1 C24 C25 114.4(3) . .
N1 C24 H24A 108.7 . .
C25 C24 H24A 108.7 . .
N1 C24 H24B 108.7 . .
C25 C24 H24B 108.7 . .
H24A C24 H24B 107.6 . .
O2 C25 N2 124.0(3) . .
O2 C25 C24 121.3(3) . .
N2 C25 C24 114.7(3) . .
C81 O82 H8O 108.6 . .
O81 C81 O82 121.9(3) . .
O81 C81 C82 124.9(3) . .
O82 C81 C82 113.2(3) . .
C81 C82 H82A 109.5 . .
C81 C82 H82B 109.5 . .
H82A C82 H82B 109.5 . .
C81 C82 H82C 109.5 . .
H82A C82 H82C 109.5 . .
H82B C82 H82C 109.5 . .
C91 O92 H9O 108.3 . .
O91 C91 O92 121.9(4) . .
O91 C91 C92 124.6(4) . .
O92 C91 C92 113.4(4) . .
C91 C92 H92A 109.5 . .
C91 C92 H92B 109.5 . .
H92A C92 H92B 109.5 . .
C91 C92 H92C 109.5 . .
H92A C92 H92C 109.5 . .
H92B C92 H92C 109.5 . .

loop_
_geom_bond_atom_site_label_1
_geom_bond_atom_site_label_2
_geom_bond_distance
_geom_bond_site_symmetry_2
Pd Cl 2.2955(8) 2
Pd Cl 2.2955(8) .
Pd P 2.3374(8) .
Pd P 2.3374(8) 2
Fe C6 2.025(3) .
Fe C5 2.034(3) .
Fe C1 2.039(3) .
Fe C7 2.039(3) .
Fe C2 2.040(3) .
Fe C10 2.042(3) .
Fe C4 2.049(3) .
Fe C3 2.050(3) .
Fe C9 2.058(3) .
Fe C8 2.059(3) .
P C1 1.806(3) .
P C18 1.820(3) .
P C12 1.833(3) .
O1 C11 1.239(4) .
O2 C25 1.239(4) .
N1 C11 1.339(4) .
N1 C24 1.441(4) .
N1 H1N 0.8731 .
N2 C25 1.318(4) .
N2 H2N 0.8919 .
N2 H3N 0.9526 .
C1 C5 1.432(4) .
C1 C2 1.438(4) .
C2 C3 1.410(4) .
C2 H2 0.9300 .
C3 C4 1.419(5) .
C3 H3 0.9300 .
C4 C5 1.418(5) .
C4 H4 0.9300 .
C5 H5 0.9300 .
C6 C7 1.436(5) .
C6 C10 1.441(5) .
C6 C11 1.476(5) .
C7 C8 1.415(5) .
C7 H7 0.9300 .
C8 C9 1.408(5) .
C8 H8 0.9300 .
C9 C10 1.421(4) .
C9 H9 0.9300 .
C10 H10 0.9300 .
C12 C13 1.389(4) .
C12 C17 1.389(4) .
C13 C14 1.387(5) .
C13 H13 0.9300 .
C14 C15 1.367(5) .
C14 H14 0.9300 .
C15 C16 1.382(5) .
C15 H15 0.9300 .
C16 C17 1.385(5) .
C16 H16 0.9300 .
C17 H17 0.9300 .
C18 C23 1.382(4) .
C18 C19 1.389(4) .
C19 C20 1.388(5) .
C19 H19 0.9300 .
C20 C21 1.377(6) .
C20 H20 0.9300 .
C21 C22 1.365(6) .
C21 H21 0.9300 .
C22 C23 1.381(5) .
C22 H22 0.9300 .
C23 H23 0.9300 .
C24 C25 1.512(5) .
C24 H24A 0.9700 .
C24 H24B 0.9700 .
O81 C81 1.210(4) .
O82 C81 1.325(4) .
O82 H8O 0.9947 .
C81 C82 1.482(5) .
C82 H82A 0.9600 .
C82 H82B 0.9600 .
C82 H82C 0.9600 .
O91 C91 1.208(4) .
O92 C91 1.316(5) .
O92 H9O 0.9465 .
C91 C92 1.488(5) .
C92 H92A 0.9600 .
C92 H92B 0.9600 .
C92 H92C 0.9600 .
